data_4505044
loop_
_publ_author_name
'Ghosh, Sujit K.'
'Ribas, Joan'
'Bharadwaj, Parimal K.'

_publ_section_title
;
 Characterization of 3-D Metal&#x2212;Organic Frameworks Formed through
 Hydrogen Bonding Interactions of 2-D Networks with Rectangular Voids by
 CoII- and NiII-Pyridine-2,6-dicarboxylate and 4,4&#x2018;-Bipyridine or
 1,2-Di(pyridyl)ethylene
;
_journal_issue 2
_journal_name_full 'Crystal Growth &amp; Design'
_journal_page_first 623
_journal_paper_doi 10.1021/cg049838e
_journal_volume 5
_journal_year 2005
_chemical_formula_moiety 'C26 H28 N4 Ni O13'
_chemical_formula_sum 'C26 H28 N4 Ni O13'
_chemical_formula_weight 663.23
_chemical_name_systematic
;
 ?
;
_space_group_IT_number 14
_symmetry_cell_setting monoclinic
_symmetry_space_group_name_Hall '-P 2yn'
_symmetry_space_group_name_H-M 'P 1 21/n 1'
_atom_sites_solution_hydrogens geom
_atom_sites_solution_primary direct
_atom_sites_solution_secondary difmap
_audit_creation_method SHELXL-97
_cell_angle_alpha 90.000
_cell_angle_beta 96.083(5)
_cell_angle_gamma 90.000
_cell_formula_units_Z 4
_cell_length_a 8.915(2)
_cell_length_b 19.844(6)
_cell_length_c 15.799(5)
_cell_measurement_reflns_used 25
_cell_measurement_temperature 293(2)
_cell_measurement_theta_max 22
_cell_measurement_theta_min 18
_cell_volume 2779.3(14)
_computing_cell_refinement CAD4
_computing_data_collection 'CAD4 Mach2'
_computing_data_reduction SHELXL-97
_computing_molecular_graphics 'Diamond 2.1e'
_computing_structure_refinement 'SHELXL-97 (Sheldrick, 1997)'
_computing_structure_solution SIR-97
_diffrn_ambient_temperature 293(2)
_diffrn_measured_fraction_theta_full 1.000
_diffrn_measured_fraction_theta_max 1.002
_diffrn_measurement_device_type 'Enraf-Nonius CAD4 Mach2'
_diffrn_measurement_method 'theta-2theta scan'
_diffrn_radiation_monochromator graphite
_diffrn_radiation_source 'fine-focus sealed tube'
_diffrn_radiation_type MoK\a
_diffrn_radiation_wavelength 0.71069
_diffrn_reflns_av_R_equivalents 0.0213
_diffrn_reflns_av_sigmaI/netI 0.0258
_diffrn_reflns_limit_h_max 9
_diffrn_reflns_limit_h_min 0
_diffrn_reflns_limit_k_max 21
_diffrn_reflns_limit_k_min 0
_diffrn_reflns_limit_l_max 16
_diffrn_reflns_limit_l_min -16
_diffrn_reflns_number 3912
_diffrn_reflns_theta_full 22.48
_diffrn_reflns_theta_max 22.48
_diffrn_reflns_theta_min 1.65
_diffrn_standards_decay_% <0.5
_diffrn_standards_interval_time '1 h'
_diffrn_standards_number 3
_exptl_absorpt_coefficient_mu 0.775
_exptl_absorpt_correction_T_max 0.9196
_exptl_absorpt_correction_T_min 0.8795
_exptl_absorpt_correction_type empirical
_exptl_absorpt_process_details 'SHELXL routine in SHELX-97'
_exptl_crystal_colour Green
_exptl_crystal_density_diffrn 1.585
_exptl_crystal_density_method 'not measured'
_exptl_crystal_description 'Rectangular parallelopiped'
_exptl_crystal_F_000 1376
_exptl_crystal_size_max 0.17
_exptl_crystal_size_mid 0.14
_exptl_crystal_size_min 0.11
_refine_diff_density_max 0.355
_refine_diff_density_min -0.628
_refine_diff_density_rms 0.104
_refine_ls_extinction_method none
_refine_ls_goodness_of_fit_ref 1.100
_refine_ls_hydrogen_treatment mixed
_refine_ls_matrix_type full
_refine_ls_number_parameters 415
_refine_ls_number_reflns 3639
_refine_ls_number_restraints 19
_refine_ls_restrained_S_all 1.099
_refine_ls_R_factor_all 0.0599
_refine_ls_R_factor_gt 0.0391
_refine_ls_shift/su_max 0.004
_refine_ls_shift/su_mean 0.002
_refine_ls_structure_factor_coef Fsqd
_refine_ls_weighting_details 'calc w=1/[\s^2^(Fo^2^)+(0.0692P)^2^+1.5019P] where P=(Fo^2^+2Fc^2^)/3'
_refine_ls_weighting_scheme calc
_refine_ls_wR_factor_gt 0.0999
_refine_ls_wR_factor_ref 0.1169
_reflns_number_gt 2873
_reflns_number_total 3639
_reflns_threshold_expression >2sigma(I)
_cod_data_source_file cg049838esi20040809_034529.cif
_cod_data_source_block (dpeH2)[Ni(pdc)2].5H2O,_3.
_cod_depositor_comments
;
The following automatic conversions were performed:

'_symmetry_cell_setting' value 'Monoclinic' changed to 'monoclinic'
according to /home/saulius/struct/CIF-dictionaries/cif_core.dic
dictionary named 'cif_core.dic' version 2.4.1 from 2010-06-29.

Automatic conversion script
Id: cif_fix_values 1715 2011-07-08 13:25:40Z adriana 
;
_cod_original_cell_volume 2779.2(19)
_cod_original_sg_symbol_H-M P21/n
_cod_database_code 4505044

loop_
_symmetry_equiv_pos_as_xyz
'x, y, z'
'-x+1/2, y+1/2, -z+1/2'
'-x, -y, -z'
'x-1/2, -y-1/2, z-1/2'

loop_
_atom_site_label
_atom_site_type_symbol
_atom_site_fract_x
_atom_site_fract_y
_atom_site_fract_z
_atom_site_U_iso_or_equiv
_atom_site_adp_type
_atom_site_occupancy
_atom_site_symmetry_multiplicity
_atom_site_calc_flag
_atom_site_refinement_flags
Ni1 Ni 0.48503(5) 0.38631(2) 0.70060(3) 0.02912(18) Uani 1 1 d .
O1 O 0.3180(3) 0.46055(12) 0.65480(14) 0.0370(6) Uani 1 1 d .
O2 O 0.2154(3) 0.50686(13) 0.53290(15) 0.0409(6) Uani 1 1 d .
O3 O 0.6557(3) 0.31463(13) 0.69095(14) 0.0409(6) Uani 1 1 d .
O4 O 0.7856(3) 0.26579(18) 0.59401(18) 0.0731(10) Uani 1 1 d .
O5 O 0.3254(3) 0.30766(12) 0.71117(14) 0.0364(6) Uani 1 1 d .
O6 O 0.2215(3) 0.24766(13) 0.80972(16) 0.0467(7) Uani 1 1 d .
O7 O 0.6395(3) 0.46382(12) 0.74580(15) 0.0370(6) Uani 1 1 d .
O8 O 0.7414(3) 0.51004(14) 0.86831(16) 0.0503(7) Uani 1 1 d .
N1 N 0.4982(3) 0.38587(13) 0.57710(17) 0.0270(6) Uani 1 1 d .
N2 N 0.4732(3) 0.38316(13) 0.82408(17) 0.0264(6) Uani 1 1 d .
N3 N 1.1292(3) 0.45996(16) 0.8688(2) 0.0427(8) Uani 1 1 d .
H3N H 1.1878 0.4941 0.8661 0.051 Uiso 1 1 calc R
N4 N 0.4736(3) 0.10912(16) 0.9399(2) 0.0437(8) Uani 1 1 d .
H4N H 0.4139 0.0751 0.9398 0.052 Uiso 1 1 calc R
C1 C 0.3041(4) 0.46774(17) 0.5750(2) 0.0316(8) Uani 1 1 d .
C2 C 0.4074(4) 0.42536(16) 0.5261(2) 0.0279(8) Uani 1 1 d .
C3 C 0.4114(4) 0.42314(18) 0.4389(2) 0.0367(9) Uani 1 1 d .
H3 H 0.3492 0.4510 0.4033 0.044 Uiso 1 1 calc R
C4 C 0.5095(4) 0.37870(18) 0.4057(2) 0.0386(9) Uani 1 1 d .
H4 H 0.5130 0.3761 0.3472 0.046 Uiso 1 1 calc R
C5 C 0.6027(4) 0.33806(18) 0.4599(2) 0.0370(9) Uani 1 1 d .
H5 H 0.6689 0.3078 0.4384 0.044 Uiso 1 1 calc R
C6 C 0.5950(4) 0.34364(17) 0.5464(2) 0.0308(8) Uani 1 1 d .
C7 C 0.6878(4) 0.3041(2) 0.6160(2) 0.0405(9) Uani 1 1 d .
C8 C 0.3023(4) 0.29311(17) 0.7873(2) 0.0316(8) Uani 1 1 d .
C9 C 0.3873(4) 0.33645(17) 0.8560(2) 0.0292(8) Uani 1 1 d .
C10 C 0.3813(4) 0.33048(18) 0.9426(2) 0.0360(9) Uani 1 1 d .
H10 H 0.3212 0.2980 0.9646 0.043 Uiso 1 1 calc R
C11 C 0.4679(5) 0.37444(19) 0.9956(2) 0.0429(10) Uani 1 1 d .
H11 H 0.4653 0.3721 1.0542 0.051 Uiso 1 1 calc R
C12 C 0.5576(4) 0.42159(19) 0.9620(2) 0.0393(9) Uani 1 1 d .
H12 H 0.6165 0.4508 0.9976 0.047 Uiso 1 1 calc R
C13 C 0.5591(4) 0.42493(17) 0.8744(2) 0.0307(8) Uani 1 1 d .
C14 C 0.6557(4) 0.47096(17) 0.8264(2) 0.0330(8) Uani 1 1 d .
C15 C 1.0977(4) 0.4384(2) 0.9454(2) 0.0453(10) Uani 1 1 d .
H15 H 1.1404 0.4600 0.9945 0.054 Uiso 1 1 calc R
C16 C 1.0043(4) 0.3856(2) 0.9515(2) 0.0441(10) Uani 1 1 d .
H16 H 0.9820 0.3710 1.0047 0.053 Uiso 1 1 calc R
C17 C 0.9401(4) 0.35231(17) 0.8768(2) 0.0354(9) Uani 1 1 d .
C18 C 0.9781(4) 0.3767(2) 0.7998(2) 0.0416(10) Uani 1 1 d .
H18 H 0.9383 0.3562 0.7493 0.050 Uiso 1 1 calc R
C19 C 1.0726(4) 0.4302(2) 0.7969(2) 0.0424(10) Uani 1 1 d .
H19 H 1.0975 0.4459 0.7448 0.051 Uiso 1 1 calc R
C20 C 0.5279(4) 0.1370(2) 1.0141(3) 0.0441(10) Uani 1 1 d .
H20 H 0.4991 0.1201 1.0648 0.053 Uiso 1 1 calc R
C21 C 0.6247(4) 0.1898(2) 1.0159(2) 0.0414(9) Uani 1 1 d .
H21 H 0.6622 0.2087 1.0678 0.050 Uiso 1 1 calc R
C22 C 0.6686(4) 0.21614(17) 0.9404(2) 0.0340(8) Uani 1 1 d .
C23 C 0.6070(4) 0.1862(2) 0.8646(2) 0.0448(10) Uani 1 1 d .
H23 H 0.6322 0.2026 0.8128 0.054 Uiso 1 1 calc R
C24 C 0.5107(5) 0.1333(2) 0.8656(3) 0.0500(11) Uani 1 1 d .
H24 H 0.4702 0.1138 0.8147 0.060 Uiso 1 1 calc R
C25 C 0.7760(4) 0.2713(2) 0.9435(2) 0.0404(9) Uani 1 1 d .
C26 C 0.8351(4) 0.2963(2) 0.8767(3) 0.0418(10) Uani 1 1 d .
OW1 O 0.8781(3) 0.46616(17) 0.6389(2) 0.0655(9) Uani 1 1 d D
H2W1 H 0.8111 0.4660 0.6698 0.054(13) Uiso 1 1 d RD
H1W1 H 0.8445 0.4748 0.5911 0.14(3) Uiso 1 1 d RD
OW2 O 0.6971(6) 0.4403(3) 1.1766(4) 0.152(3) Uani 1 1 d D
H1W2 H 0.7448 0.4123 1.1505 0.000(8) Uiso 1 1 d RD
H2W2 H 0.6716 0.4206 1.2167 0.39(10) Uiso 1 1 d RD
OW3 O 0.8713(8) 0.3267(2) 1.1449(3) 0.160(3) Uani 1 1 d D
H1W3 H 0.8393 0.2970 1.1723 0.35(8) Uiso 1 1 d RD
H2W3 H 0.9605 0.3194 1.1447 0.000(8) Uiso 1 1 d RD
OW4 O 1.1619(6) 0.3681(2) 1.1798(3) 0.1247(19) Uani 1 1 d D
H2W4 H 1.1972 0.4031 1.1744 0.084(19) Uiso 1 1 d RD
H1W4 H 1.2156 0.3411 1.1654 0.16(4) Uiso 1 1 d RD
OW5 O 1.4956(5) 0.3112(2) 1.1990(2) 0.0882(12) Uani 1 1 d D
H1W5 H 1.4425 0.2824 1.1759 0.11(3) Uiso 1 1 d RD
H2W5 H 1.5562 0.2915 1.2301 0.10(2) Uiso 1 1 d RD
H25 H 0.804(4) 0.2899(19) 0.996(3) 0.047(11) Uiso 1 1 d .
H26 H 0.807(5) 0.275(2) 0.821(3) 0.072(14) Uiso 1 1 d .

loop_
_atom_site_aniso_label
_atom_site_aniso_U_11
_atom_site_aniso_U_22
_atom_site_aniso_U_33
_atom_site_aniso_U_23
_atom_site_aniso_U_13
_atom_site_aniso_U_12
Ni1 0.0305(3) 0.0361(3) 0.0211(3) -0.0002(2) 0.00468(18) 0.0008(2)
O1 0.0372(14) 0.0480(16) 0.0273(15) 0.0047(11) 0.0111(11) 0.0069(12)
O2 0.0414(15) 0.0432(16) 0.0378(14) 0.0071(12) 0.0020(12) 0.0140(13)
O3 0.0432(15) 0.0546(17) 0.0242(14) -0.0023(12) 0.0008(11) 0.0121(13)
O4 0.067(2) 0.108(3) 0.0426(17) -0.0109(17) 0.0005(15) 0.055(2)
O5 0.0418(14) 0.0427(15) 0.0245(14) -0.0010(11) 0.0024(11) -0.0066(12)
O6 0.0526(16) 0.0475(16) 0.0396(15) 0.0048(13) 0.0026(12) -0.0197(14)
O7 0.0368(14) 0.0441(15) 0.0307(16) 0.0010(11) 0.0069(11) -0.0086(11)
O8 0.0554(17) 0.0522(17) 0.0425(16) -0.0073(14) 0.0016(13) -0.0224(15)
N1 0.0258(15) 0.0317(16) 0.0238(15) -0.0008(13) 0.0046(12) -0.0018(13)
N2 0.0272(15) 0.0271(16) 0.0253(15) -0.0013(12) 0.0048(12) 0.0026(13)
N3 0.0341(18) 0.050(2) 0.043(2) 0.0034(16) 0.0006(15) -0.0034(15)
N4 0.0401(18) 0.0409(19) 0.050(2) 0.0004(16) 0.0035(16) -0.0027(15)
C1 0.030(2) 0.032(2) 0.035(2) 0.0009(17) 0.0086(16) -0.0050(16)
C2 0.0280(18) 0.0290(19) 0.027(2) 0.0012(15) 0.0028(15) -0.0055(15)
C3 0.040(2) 0.041(2) 0.030(2) 0.0046(17) 0.0026(16) -0.0015(18)
C4 0.051(2) 0.044(2) 0.0213(19) -0.0033(17) 0.0087(17) -0.0065(19)
C5 0.038(2) 0.043(2) 0.031(2) -0.0081(17) 0.0096(17) -0.0024(18)
C6 0.0272(19) 0.039(2) 0.026(2) -0.0045(16) 0.0030(15) -0.0036(16)
C7 0.035(2) 0.050(2) 0.036(2) -0.0084(18) 0.0006(17) 0.0094(19)
C8 0.033(2) 0.029(2) 0.033(2) -0.0002(16) 0.0027(16) 0.0042(16)
C9 0.0282(19) 0.034(2) 0.026(2) 0.0029(15) 0.0061(15) 0.0056(16)
C10 0.038(2) 0.040(2) 0.031(2) 0.0045(17) 0.0074(16) -0.0018(17)
C11 0.056(3) 0.051(3) 0.022(2) 0.0016(18) 0.0081(18) 0.001(2)
C12 0.046(2) 0.044(2) 0.027(2) -0.0079(17) 0.0014(17) -0.0016(19)
C13 0.0309(19) 0.033(2) 0.027(2) -0.0031(16) 0.0016(15) 0.0039(16)
C14 0.031(2) 0.033(2) 0.035(2) -0.0008(17) 0.0040(16) 0.0008(17)
C15 0.038(2) 0.062(3) 0.036(2) -0.007(2) 0.0010(18) -0.003(2)
C16 0.043(2) 0.061(3) 0.028(2) 0.0032(19) 0.0037(17) -0.001(2)
C17 0.033(2) 0.033(2) 0.039(2) 0.0017(17) 0.0010(17) 0.0056(17)
C18 0.041(2) 0.051(3) 0.031(2) -0.0008(18) -0.0010(17) 0.0053(19)
C19 0.038(2) 0.054(3) 0.035(2) 0.0068(19) 0.0016(17) 0.007(2)
C20 0.040(2) 0.049(2) 0.044(3) 0.0023(19) 0.0102(19) 0.0043(19)
C21 0.040(2) 0.049(2) 0.035(2) -0.0054(18) 0.0048(17) 0.003(2)
C22 0.0333(19) 0.034(2) 0.035(2) 0.0015(16) 0.0040(16) 0.0086(17)
C23 0.051(2) 0.048(2) 0.034(2) 0.0030(19) 0.0030(18) -0.001(2)
C24 0.059(3) 0.050(3) 0.039(3) -0.0019(19) -0.003(2) -0.004(2)
C25 0.039(2) 0.052(2) 0.028(2) -0.0052(19) -0.0021(18) 0.0050(19)
C26 0.044(2) 0.049(2) 0.031(2) -0.0026(19) -0.0008(18) 0.0028(19)
OW1 0.0483(18) 0.109(3) 0.0408(18) 0.0203(17) 0.0124(15) 0.0247(17)
OW2 0.135(4) 0.201(6) 0.114(4) 0.066(4) -0.020(3) -0.095(5)
OW3 0.249(7) 0.146(5) 0.072(3) 0.039(3) -0.039(3) -0.109(5)
OW4 0.164(5) 0.061(3) 0.168(5) 0.032(3) 0.102(4) 0.004(3)
OW5 0.116(3) 0.074(2) 0.065(2) -0.002(2) -0.031(2) 0.029(2)

loop_
_atom_type_symbol
_atom_type_description
_atom_type_scat_dispersion_real
_atom_type_scat_dispersion_imag
_atom_type_scat_source
C C 0.0033 0.0016 'International Tables Vol C Tables 4.2.6.8 and 6.1.1.4'
H H 0.0000 0.0000 'International Tables Vol C Tables 4.2.6.8 and 6.1.1.4'
N N 0.0061 0.0033 'International Tables Vol C Tables 4.2.6.8 and 6.1.1.4'
O O 0.0106 0.0060 'International Tables Vol C Tables 4.2.6.8 and 6.1.1.4'
Ni Ni 0.3393 1.1124 'International Tables Vol C Tables 4.2.6.8 and 6.1.1.4'

loop_
_geom_angle_atom_site_label_1
_geom_angle_atom_site_label_2
_geom_angle_atom_site_label_3
_geom_angle
N2 Ni1 N1 177.89(11)
N2 Ni1 O3 99.46(10)
N1 Ni1 O3 78.87(10)
N2 Ni1 O5 77.90(10)
N1 Ni1 O5 100.77(10)
O3 Ni1 O5 90.27(10)
N2 Ni1 O7 78.11(10)
N1 Ni1 O7 103.22(10)
O3 Ni1 O7 93.70(10)
O5 Ni1 O7 156.01(9)
N2 Ni1 O1 104.37(10)
N1 Ni1 O1 77.32(10)
O3 Ni1 O1 156.18(9)
O5 Ni1 O1 94.82(10)
O7 Ni1 O1 91.03(10)
C1 O1 Ni1 113.9(2)
C7 O3 Ni1 114.5(2)
C8 O5 Ni1 114.7(2)
C14 O7 Ni1 114.4(2)
C6 N1 C2 121.6(3)
C6 N1 Ni1 118.2(2)
C2 N1 Ni1 120.1(2)
C13 N2 C9 121.6(3)
C13 N2 Ni1 118.8(2)
C9 N2 Ni1 119.5(2)
C19 N3 C15 122.1(3)
C20 N4 C24 121.1(4)
O2 C1 O1 126.4(3)
O2 C1 C2 117.2(3)
O1 C1 C2 116.4(3)
N1 C2 C3 120.4(3)
N1 C2 C1 112.3(3)
C3 C2 C1 127.2(3)
C4 C3 C2 118.8(3)
C3 C4 C5 119.9(3)
C6 C5 C4 118.4(3)
N1 C6 C5 120.9(3)
N1 C6 C7 112.6(3)
C5 C6 C7 126.5(3)
O4 C7 O3 126.9(4)
O4 C7 C6 117.4(3)
O3 C7 C6 115.7(3)
O6 C8 O5 126.7(3)
O6 C8 C9 118.1(3)
O5 C8 C9 115.2(3)
N2 C9 C10 121.3(3)
N2 C9 C8 112.7(3)
C10 C9 C8 126.0(3)
C9 C10 C11 117.8(3)
C12 C11 C10 120.4(3)
C11 C12 C13 119.1(3)
N2 C13 C12 119.9(3)
N2 C13 C14 113.5(3)
C12 C13 C14 126.6(3)
O8 C14 O7 127.2(3)
O8 C14 C13 117.7(3)
O7 C14 C13 115.1(3)
N3 C15 C16 120.2(4)
C15 C16 C17 120.0(4)
C18 C17 C16 116.9(3)
C18 C17 C26 119.1(3)
C16 C17 C26 124.0(3)
C19 C18 C17 121.0(4)
N3 C19 C18 119.8(4)
N4 C20 C21 120.4(4)
C20 C21 C22 120.6(4)
C23 C22 C21 116.9(4)
C23 C22 C25 123.1(3)
C21 C22 C25 119.9(3)
C24 C23 C22 120.6(4)
N4 C24 C23 120.3(4)
C26 C25 C22 125.0(4)
C25 C26 C17 126.7(4)

loop_
_geom_bond_atom_site_label_1
_geom_bond_atom_site_label_2
_geom_bond_distance
Ni1 N2 1.966(3)
Ni1 N1 1.967(3)
Ni1 O3 2.098(2)
Ni1 O5 2.133(2)
Ni1 O7 2.137(2)
Ni1 O1 2.163(2)
O1 C1 1.262(4)
O2 C1 1.249(4)
O3 C7 1.264(4)
O4 C7 1.233(4)
O5 C8 1.276(4)
O6 C8 1.231(4)
O7 C14 1.274(4)
O8 C14 1.231(4)
N1 C6 1.329(4)
N1 C2 1.334(4)
N2 C13 1.332(4)
N2 C9 1.337(4)
N3 C19 1.331(5)
N3 C15 1.343(5)
N4 C20 1.339(5)
N4 C24 1.343(5)
C1 C2 1.515(5)
C2 C3 1.382(5)
C3 C4 1.382(5)
C4 C5 1.387(5)
C5 C6 1.379(5)
C6 C7 1.522(5)
C8 C9 1.522(5)
C9 C10 1.380(5)
C10 C11 1.386(5)
C11 C12 1.376(5)
C12 C13 1.388(5)
C13 C14 1.515(5)
C15 C16 1.351(5)
C16 C17 1.418(5)
C17 C18 1.386(5)
C17 C26 1.454(5)
C18 C19 1.360(6)
C20 C21 1.358(5)
C21 C22 1.396(5)
C22 C23 1.396(5)
C22 C25 1.454(6)
C23 C24 1.358(6)
C25 C26 1.327(5)
